data_1570906
loop_
_publ_author_name
'Bortolamiol, Enrica'
'Botter, Eleonora'
'Cavarzerani, Enrico'
'Mauceri, Matteo'
'Demitri, Nicola'
'Rizzolio, Flavio'
'Visentin, Fabiano'
'Scattolin, Thomas'

_publ_section_title
;
 Rational Design of Palladium(II) Indenyl and Allyl Complexes Bearing
 Phosphine and Isocyanide Ancillary Ligands with Promising Antitumor
 Activity.
;
_journal_issue 2
_journal_name_full 'Molecules (Basel, Switzerland)'
_journal_page_first 345
_journal_paper_doi 10.3390/molecules29020345
_journal_volume 29
_journal_year 2024
_chemical_formula_moiety 'C32 H28 Cl3 N P Pd, Cl O4'
_chemical_formula_sum 'C32 H28 Cl4 N O4 P Pd'
_chemical_formula_weight 769.72
_space_group_crystal_system monoclinic
_space_group_IT_number 14
_space_group_name_Hall '-P 2yn'
_space_group_name_H-M_alt 'P 1 21/n 1'
_atom_sites_solution_hydrogens geom
_atom_sites_solution_primary direct
_atom_sites_solution_secondary difmap
_audit_creation_method SHELXL-2018/3
_cell_angle_alpha 90
_cell_angle_beta 90.09(3)
_cell_angle_gamma 90
_cell_formula_units_Z 4
_cell_length_a 10.170(2)
_cell_length_b 18.904(4)
_cell_length_c 17.274(3)
_cell_measurement_reflns_used 17279
_cell_measurement_temperature 298(2)
_cell_measurement_theta_max 31.096
_cell_measurement_theta_min 1.393
_cell_volume 3321.0(11)
_computing_cell_refinement 'XDS (Kabsch, 2010)'
_computing_data_collection 'Elettra XRD2 Data Collection SW'
_computing_data_reduction 'XDS (Kabsch, 2010)'
_computing_molecular_graphics 'Ortep3 for Windows - Coot'
_computing_publication_material 'enCIFer - publCIF'
_computing_structure_refinement 'SHELXL-2018/3 (Sheldrick, 2015)'
_computing_structure_solution 'SHELXT (Sheldrick, 2015)'
_diffrn_ambient_temperature 298(2)
_diffrn_measured_fraction_theta_full 0.996
_diffrn_measured_fraction_theta_max 0.899
_diffrn_measurement_device_type
;
'Arinax MD2s Goniometer, Pilatus 6M detector'
;
_diffrn_measurement_method 'Rotating crystal'
_diffrn_radiation_type Synchrotron
_diffrn_radiation_wavelength 0.620
_diffrn_reflns_av_R_equivalents 0.0511
_diffrn_reflns_av_unetI/netI 0.0341
_diffrn_reflns_Laue_measured_fraction_full 0.996
_diffrn_reflns_Laue_measured_fraction_max 0.899
_diffrn_reflns_limit_h_max 16
_diffrn_reflns_limit_h_min -16
_diffrn_reflns_limit_k_max 31
_diffrn_reflns_limit_k_min -31
_diffrn_reflns_limit_l_max 26
_diffrn_reflns_limit_l_min -26
_diffrn_reflns_number 78135
_diffrn_reflns_point_group_measured_fraction_full 0.996
_diffrn_reflns_point_group_measured_fraction_max 0.899
_diffrn_reflns_theta_full 21.835
_diffrn_reflns_theta_max 31.096
_diffrn_reflns_theta_min 1.393
_diffrn_source 'Elettra Synchrotron - XRD2 BL'
_diffrn_standards_decay_% 0
_diffrn_standards_interval_count 0
_diffrn_standards_number 0
_exptl_absorpt_coefficient_mu 0.656
_exptl_absorpt_correction_type none
_exptl_crystal_colour Orange
_exptl_crystal_density_diffrn 1.539
_exptl_crystal_description 'Thick blocks'
_exptl_crystal_F_000 1552
_exptl_crystal_size_max 0.100
_exptl_crystal_size_mid 0.050
_exptl_crystal_size_min 0.020
_refine_diff_density_max 1.068
_refine_diff_density_min -1.239
_refine_diff_density_rms 0.095
_refine_ls_extinction_method none
_refine_ls_goodness_of_fit_ref 1.031
_refine_ls_hydrogen_treatment constr
_refine_ls_matrix_type full
_refine_ls_number_parameters 404
_refine_ls_number_reflns 14452
_refine_ls_number_restraints 6
_refine_ls_restrained_S_all 1.031
_refine_ls_R_factor_all 0.0901
_refine_ls_R_factor_gt 0.0591
_refine_ls_shift/su_max 0.005
_refine_ls_shift/su_mean 0.000
_refine_ls_structure_factor_coef Fsqd
_refine_ls_weighting_details 'w=1/[\s^2^(Fo^2^)+(0.1175P)^2^+0.4200P] where P=(Fo^2^+2Fc^2^)/3'
_refine_ls_weighting_scheme calc
_refine_ls_wR_factor_gt 0.1746
_refine_ls_wR_factor_ref 0.2077
_reflns_Friedel_coverage 0.000
_reflns_number_gt 8661
_reflns_number_total 14452
_reflns_threshold_expression 'I > 2\s(I)'
_cod_data_source_file EB47RT.cif
_cod_data_source_block EB47RT
_cod_original_sg_symbol_H-M 'P 21/n'
_cod_database_code 1570906
_shelx_shelxl_version_number 2018/3
_shelx_space_group_comment
;
The symmetry employed for this shelxl refinement is uniquely defined
by the following loop, which should always be used as a source of
symmetry information in preference to the above space-group names.
They are only intended as comments.
;
_shelx_estimated_absorpt_t_min 0.937
_shelx_estimated_absorpt_t_max 0.987

loop_
_space_group_symop_operation_xyz
'x, y, z'
'-x+1/2, y+1/2, -z+1/2'
'-x, -y, -z'
'x-1/2, -y-1/2, z-1/2'

loop_
_atom_site_label
_atom_site_type_symbol
_atom_site_fract_x
_atom_site_fract_y
_atom_site_fract_z
_atom_site_U_iso_or_equiv
_atom_site_adp_type
_atom_site_occupancy
_atom_site_site_symmetry_order
_atom_site_calc_flag
_atom_site_refinement_flags_posn
_atom_site_refinement_flags_adp
_atom_site_refinement_flags_occupancy
_atom_site_disorder_assembly
_atom_site_disorder_group
Cl_5 Cl 0.11400(11) 0.18359(6) 0.85024(5) 0.0842(2) Uani 1 1 d . . . . .
O1_5 O 0.2327(7) 0.1607(8) 0.8361(6) 0.334(8) Uani 1 1 d . . . . .
O2_5 O 0.0838(12) 0.2086(5) 0.7808(3) 0.308(6) Uani 1 1 d . . . . .
O3_5 O 0.0447(9) 0.1258(4) 0.8704(3) 0.240(4) Uani 1 1 d . . . . .
O4_5 O 0.1268(8) 0.2279(3) 0.9134(3) 0.183(3) Uani 1 1 d . . . . .
Pd_1 Pd 0.61959(2) 0.26015(2) 0.74928(2) 0.05924(9) Uani 1 1 d . . . . .
ClA_4 Cl 0.28652(13) 0.57854(7) 0.92267(7) 0.1135(4) Uani 1 1 d . . . . .
ClB_4 Cl 0.05183(13) 0.24553(7) 0.47570(6) 0.0973(3) Uani 1 1 d . . . . .
ClC_4 Cl 0.86284(11) 0.50871(10) 0.44180(7) 0.1282(6) Uani 1 1 d . . . . .
C18_4 C 0.6070(4) 0.47251(18) 0.6109(2) 0.0811(9) Uani 1 1 d . . . . .
H18_4 H 0.543139 0.497615 0.637812 0.097 Uiso 1 1 calc R U . . .
C17_4 C 0.6829(4) 0.5059(2) 0.5552(2) 0.0926(11) Uani 1 1 d . . . . .
H17_4 H 0.671674 0.553857 0.545278 0.111 Uiso 1 1 calc R U . . .
C16_4 C 0.7740(3) 0.4680(2) 0.51513(19) 0.0846(11) Uani 1 1 d . . . . .
C15_4 C 0.7978(4) 0.3979(3) 0.5324(2) 0.0879(10) Uani 1 1 d . . . . .
H15_4 H 0.863170 0.372778 0.506675 0.105 Uiso 1 1 calc R U . . .
C14_4 C 0.7216(3) 0.36562(19) 0.58912(19) 0.0752(8) Uani 1 1 d . . . . .
H14_4 H 0.736989 0.318449 0.601455 0.090 Uiso 1 1 calc R U . . .
C13_4 C 0.6275(3) 0.40051(15) 0.62607(14) 0.0604(6) Uani 1 1 d . . . . .
P_4 P 0.51425(7) 0.35216(4) 0.69015(4) 0.05574(15) Uani 1 1 d . . . . .
C7_4 C 0.3799(3) 0.32535(14) 0.62732(13) 0.0583(5) Uani 1 1 d . . . . .
C8_4 C 0.2615(3) 0.30490(19) 0.65930(15) 0.0712(7) Uani 1 1 d . . . . .
H8_4 H 0.249645 0.307876 0.712570 0.085 Uiso 1 1 calc R U . . .
C9_4 C 0.1600(3) 0.2800(2) 0.61298(18) 0.0747(8) Uani 1 1 d . . . . .
H9_4 H 0.079780 0.267197 0.634653 0.090 Uiso 1 1 calc R U . . .
C10_4 C 0.1799(3) 0.27446(18) 0.53472(17) 0.0675(7) Uani 1 1 d . . . . .
C11_4 C 0.2973(3) 0.29235(18) 0.50149(15) 0.0704(7) Uani 1 1 d . . . . .
H11_4 H 0.309380 0.287185 0.448434 0.084 Uiso 1 1 calc R U . . .
C12_4 C 0.3982(3) 0.31824(16) 0.54758(14) 0.0640(6) Uani 1 1 d . . . . .
H12_4 H 0.478109 0.330868 0.525391 0.077 Uiso 1 1 calc R U . . .
C1_4 C 0.4426(3) 0.41523(14) 0.75688(14) 0.0582(5) Uani 1 1 d . . . . .
C2_4 C 0.4737(3) 0.41192(18) 0.83522(16) 0.0693(7) Uani 1 1 d . . . . .
H2_4 H 0.527975 0.376053 0.853639 0.083 Uiso 1 1 calc R U . . .
C3_4 C 0.4236(4) 0.4624(2) 0.88624(17) 0.0783(8) Uani 1 1 d . . . . .
H3_4 H 0.442947 0.459821 0.938793 0.094 Uiso 1 1 calc R U . . .
C4_4 C 0.3465(3) 0.51524(18) 0.85882(19) 0.0731(7) Uani 1 1 d . . . . .
C5_4 C 0.3117(3) 0.51945(18) 0.7822(2) 0.0741(7) Uani 1 1 d . . . . .
H5_4 H 0.256941 0.555416 0.764598 0.089 Uiso 1 1 calc R U . . .
C6_4 C 0.3600(3) 0.46893(17) 0.73170(17) 0.0669(6) Uani 1 1 d . . . . .
H6_4 H 0.336617 0.471053 0.679685 0.080 Uiso 1 1 calc R U . . .
C4_3 C 0.6130(4) 0.16043(19) 0.57950(18) 0.0750(8) Uani 1 1 d . . . . .
H4_3 H 0.539409 0.170002 0.549199 0.090 Uiso 1 1 calc R U . . .
C5_3 C 0.7336(4) 0.1479(2) 0.5459(2) 0.0888(10) Uani 1 1 d . . . . .
H5_3 H 0.741500 0.149022 0.492237 0.107 Uiso 1 1 calc R U . . .
C6_3 C 0.8420(4) 0.1338(2) 0.5907(3) 0.0935(11) Uani 1 1 d . . . . .
H6_3 H 0.921473 0.124411 0.566136 0.112 Uiso 1 1 calc R U . . .
C9_3 C 0.6037(3) 0.15841(15) 0.65987(16) 0.0631(6) Uani 1 1 d . . . . .
C3_3 C 0.4952(3) 0.17157(16) 0.71351(19) 0.0693(7) Uani 1 1 d . . . . .
H3_3 H 0.411429 0.187273 0.700265 0.083 Uiso 1 1 calc R U . . .
C8_3 C 0.7178(3) 0.14520(16) 0.70474(17) 0.0667(6) Uani 1 1 d . . . . .
C7_3 C 0.8383(4) 0.1330(2) 0.6701(2) 0.0826(9) Uani 1 1 d . . . . .
H7_3 H 0.913519 0.124645 0.699347 0.099 Uiso 1 1 calc R U . . .
C1_3 C 0.6774(4) 0.14994(16) 0.78664(17) 0.0777(9) Uani 1 1 d . . . . .
H1_3 H 0.733558 0.149013 0.829165 0.093 Uiso 1 1 calc R U . . .
C2_3 C 0.5407(4) 0.15605(17) 0.78947(19) 0.0793(9) Uani 1 1 d . . . . .
H2_3 H 0.488569 0.150884 0.833311 0.095 Uiso 1 1 calc R U . . .
N_2 N 0.8366(3) 0.36461(13) 0.80589(15) 0.0691(6) Uani 1 1 d . . . . .
C_2 C 0.7592(3) 0.32307(15) 0.78898(17) 0.0664(6) Uani 1 1 d . . . . .
C1A_2 C 0.9292(4) 0.42038(18) 0.8227(2) 0.0762(8) Uani 0.824(9) 1 d D . P A 1
C2A_2 C 0.9542(8) 0.4624(4) 0.7485(4) 0.136(3) Uani 0.824(9) 1 d D . P A 1
H2A_2 H 0.996993 0.432690 0.711261 0.204 Uiso 0.824(9) 1 calc R U P A 1
H2B_2 H 1.009244 0.502332 0.760013 0.204 Uiso 0.824(9) 1 calc R U P A 1
H2C_2 H 0.871903 0.478694 0.727807 0.204 Uiso 0.824(9) 1 calc R U P A 1
C3A_2 C 0.8721(12) 0.4654(5) 0.8840(6) 0.191(6) Uani 0.824(9) 1 d D . P A 1
H3A_2 H 0.792606 0.486870 0.865311 0.287 Uiso 0.824(9) 1 calc R U P A 1
H3B_2 H 0.933861 0.501680 0.897962 0.287 Uiso 0.824(9) 1 calc R U P A 1
H3C_2 H 0.852795 0.436970 0.928601 0.287 Uiso 0.824(9) 1 calc R U P A 1
C4A_2 C 1.0603(6) 0.3861(4) 0.8476(5) 0.136(3) Uani 0.824(9) 1 d D . P A 1
H4A_2 H 1.043413 0.349951 0.885278 0.204 Uiso 0.824(9) 1 calc R U P A 1
H4B_2 H 1.116554 0.421547 0.869765 0.204 Uiso 0.824(9) 1 calc R U P A 1
H4C_2 H 1.102395 0.365623 0.803260 0.204 Uiso 0.824(9) 1 calc R U P A 1
C1B_2 C 0.9292(4) 0.42038(18) 0.8227(2) 0.0762(8) Uani 0.176(9) 1 d D . P A 2
C2B_2 C 1.028(3) 0.3979(19) 0.7613(13) 0.126(11) Uiso 0.176(9) 1 d D . P A 2
H2D_2 H 1.102126 0.429438 0.762212 0.189 Uiso 0.176(9) 1 calc R U P A 2
H2E_2 H 1.057501 0.350557 0.771871 0.189 Uiso 0.176(9) 1 calc R U P A 2
H2F_2 H 0.987372 0.399408 0.711195 0.189 Uiso 0.176(9) 1 calc R U P A 2
C3B_2 C 0.865(5) 0.4886(16) 0.813(2) 0.20(2) Uiso 0.176(9) 1 d D . P A 2
H3D_2 H 0.926693 0.525740 0.823672 0.295 Uiso 0.176(9) 1 calc R U P A 2
H3E_2 H 0.834900 0.492980 0.760101 0.295 Uiso 0.176(9) 1 calc R U P A 2
H3F_2 H 0.791743 0.491978 0.847177 0.295 Uiso 0.176(9) 1 calc R U P A 2
C4B_2 C 0.982(3) 0.4020(16) 0.9031(8) 0.102(8) Uiso 0.176(9) 1 d D . P A 2
H4D_2 H 1.044901 0.436929 0.918789 0.153 Uiso 0.176(9) 1 calc R U P A 2
H4E_2 H 0.910395 0.401098 0.939340 0.153 Uiso 0.176(9) 1 calc R U P A 2
H4F_2 H 1.023132 0.356344 0.901605 0.153 Uiso 0.176(9) 1 calc R U P A 2

loop_
_atom_site_aniso_label
_atom_site_aniso_U_11
_atom_site_aniso_U_22
_atom_site_aniso_U_33
_atom_site_aniso_U_23
_atom_site_aniso_U_13
_atom_site_aniso_U_12
Cl_5 0.1045(6) 0.0815(5) 0.0667(4) -0.0049(4) 0.0116(4) -0.0040(5)
O1_5 0.134(5) 0.53(2) 0.335(11) -0.163(13) 0.010(6) 0.019(8)
O2_5 0.520(16) 0.286(10) 0.117(4) 0.083(5) -0.105(6) -0.234(11)
O3_5 0.395(10) 0.168(5) 0.157(4) -0.033(4) 0.108(5) -0.151(6)
O4_5 0.346(8) 0.106(3) 0.099(3) -0.023(2) 0.004(4) -0.012(4)
Pd_1 0.07773(16) 0.04519(11) 0.05479(12) 0.00313(6) -0.00272(9) -0.00312(8)
ClA_4 0.1243(9) 0.1035(8) 0.1128(8) -0.0451(6) 0.0302(7) 0.0021(7)
ClB_4 0.1089(7) 0.1113(8) 0.0717(5) 0.0005(4) -0.0208(5) -0.0319(6)
ClC_4 0.0947(6) 0.1917(15) 0.0983(7) 0.0744(8) -0.0093(5) -0.0435(8)
C18_4 0.091(2) 0.0596(16) 0.093(2) 0.0193(15) 0.0085(17) 0.0003(16)
C17_4 0.102(3) 0.075(2) 0.101(3) 0.0337(19) 0.000(2) -0.015(2)
C16_4 0.0760(18) 0.111(3) 0.0670(16) 0.0333(18) -0.0073(14) -0.0224(19)
C15_4 0.082(2) 0.104(3) 0.077(2) 0.0140(19) 0.0086(16) -0.004(2)
C14_4 0.0823(19) 0.0673(17) 0.0762(18) 0.0102(14) 0.0073(14) 0.0022(15)
C13_4 0.0735(15) 0.0536(12) 0.0540(11) 0.0079(9) -0.0014(10) -0.0105(11)
P_4 0.0695(4) 0.0480(3) 0.0497(3) 0.0029(2) 0.0011(2) -0.0014(3)
C7_4 0.0743(15) 0.0527(12) 0.0479(10) 0.0029(8) -0.0001(9) -0.0024(11)
C8_4 0.0848(18) 0.0793(19) 0.0497(11) -0.0030(12) 0.0079(11) -0.0162(15)
C9_4 0.0806(18) 0.083(2) 0.0610(14) 0.0016(14) 0.0038(13) -0.0182(17)
C10_4 0.0849(18) 0.0618(14) 0.0558(13) 0.0018(11) -0.0086(12) -0.0079(14)
C11_4 0.0909(19) 0.0725(18) 0.0476(11) 0.0030(11) -0.0006(11) -0.0062(15)
C12_4 0.0765(16) 0.0665(15) 0.0491(11) 0.0055(10) 0.0040(10) -0.0007(13)
C1_4 0.0696(14) 0.0526(12) 0.0523(11) 0.0002(9) 0.0016(9) -0.0036(11)
C2_4 0.0855(18) 0.0665(16) 0.0560(13) 0.0014(11) -0.0012(12) 0.0014(14)
C3_4 0.099(2) 0.083(2) 0.0530(13) -0.0082(13) 0.0045(13) -0.0055(18)
C4_4 0.0793(18) 0.0619(15) 0.0782(17) -0.0142(13) 0.0174(14) -0.0078(14)
C5_4 0.0783(18) 0.0620(16) 0.0820(18) -0.0018(14) 0.0093(14) 0.0057(14)
C6_4 0.0757(16) 0.0643(16) 0.0607(13) -0.0003(12) -0.0021(11) 0.0065(13)
C4_3 0.093(2) 0.0698(18) 0.0617(14) -0.0037(12) -0.0085(14) 0.0040(16)
C5_3 0.110(3) 0.090(2) 0.0659(17) -0.0012(16) 0.0139(17) 0.002(2)
C6_3 0.092(2) 0.091(3) 0.098(3) -0.005(2) 0.021(2) 0.003(2)
C9_3 0.0789(17) 0.0491(12) 0.0614(13) -0.0045(10) 0.0002(11) -0.0023(12)
C3_3 0.0781(18) 0.0524(13) 0.0774(17) -0.0018(12) 0.0072(13) -0.0094(13)
C8_3 0.0857(18) 0.0500(12) 0.0644(14) 0.0004(10) -0.0070(12) 0.0017(13)
C7_3 0.082(2) 0.073(2) 0.093(2) -0.0088(17) -0.0077(16) 0.0089(17)
C1_3 0.123(3) 0.0511(13) 0.0591(14) 0.0049(11) -0.0110(15) 0.0055(16)
C2_3 0.116(3) 0.0531(14) 0.0685(16) 0.0049(12) 0.0166(16) -0.0106(16)
N_2 0.0790(15) 0.0536(12) 0.0746(14) 0.0020(10) -0.0078(11) 0.0001(11)
C_2 0.0808(17) 0.0505(13) 0.0678(15) 0.0014(10) -0.0107(12) 0.0005(12)
C1A_2 0.086(2) 0.0582(15) 0.0840(19) 0.0000(14) -0.0046(15) -0.0118(15)
C2A_2 0.160(6) 0.122(5) 0.126(5) 0.054(4) -0.038(4) -0.066(5)
C3A_2 0.266(12) 0.121(6) 0.188(8) -0.090(6) 0.088(9) -0.066(7)
C4A_2 0.091(4) 0.122(5) 0.196(8) 0.055(5) -0.052(4) -0.033(4)
C1B_2 0.086(2) 0.0582(15) 0.0840(19) 0.0000(14) -0.0046(15) -0.0118(15)

loop_
_atom_type_symbol
_atom_type_description
_atom_type_scat_dispersion_real
_atom_type_scat_dispersion_imag
_atom_type_scat_source
C C 0.0020 0.0012 'International Tables Vol C Tables 4.2.6.8 and 6.1.1.4'
N N 0.0042 0.0025 'International Tables Vol C Tables 4.2.6.8 and 6.1.1.4'
O O 0.0077 0.0045 'International Tables Vol C Tables 4.2.6.8 and 6.1.1.4'
Cl Cl 0.1198 0.1216 'International Tables Vol C Tables 4.2.6.8 and 6.1.1.4'
Pd Pd -1.3766 0.7904 'International Tables Vol C Tables 4.2.6.8 and 6.1.1.4'
P P 0.0809 0.0720 'International Tables Vol C Tables 4.2.6.8 and 6.1.1.4'
H H 0.0000 0.0000 'International Tables Vol C Tables 4.2.6.8 and 6.1.1.4'

loop_
_geom_angle_atom_site_label_1
_geom_angle_atom_site_label_2
_geom_angle_atom_site_label_3
_geom_angle
_geom_angle_site_symmetry_1
_geom_angle_site_symmetry_3
_geom_angle_publ_flag
O1_5 Cl_5 O2_5 99.3(7) . . ?
O1_5 Cl_5 O3_5 105.3(8) . . ?
O2_5 Cl_5 O3_5 113.8(5) . . ?
O1_5 Cl_5 O4_5 105.2(6) . . ?
O2_5 Cl_5 O4_5 121.3(5) . . ?
O3_5 Cl_5 O4_5 109.6(3) . . ?
C_2 Pd_1 C3_3 167.08(13) . . ?
C_2 Pd_1 C2_3 132.89(13) . . ?
C3_3 Pd_1 C2_3 37.46(13) . . ?
C_2 Pd_1 C1_3 105.64(13) . . ?
C3_3 Pd_1 C1_3 61.62(13) . . ?
C2_3 Pd_1 C1_3 36.19(14) . . ?
C_2 Pd_1 P_4 91.90(9) . . ?
C3_3 Pd_1 P_4 100.72(10) . . ?
C2_3 Pd_1 P_4 129.86(12) . . ?
C1_3 Pd_1 P_4 162.23(10) . . ?
C_2 Pd_1 C9_3 137.04(12) . . ?
C3_3 Pd_1 C9_3 35.98(11) . . ?
C2_3 Pd_1 C9_3 59.08(11) . . ?
C1_3 Pd_1 C9_3 58.50(11) . . ?
P_4 Pd_1 C9_3 106.45(7) . . ?
C_2 Pd_1 C8_3 109.96(12) . . ?
C3_3 Pd_1 C8_3 58.76(12) . . ?
C2_3 Pd_1 C8_3 58.47(13) . . ?
C1_3 Pd_1 C8_3 35.55(11) . . ?
P_4 Pd_1 C8_3 135.09(7) . . ?
C9_3 Pd_1 C8_3 32.99(10) . . ?
C17_4 C18_4 C13_4 119.3(4) . . ?
C17_4 C18_4 H18_4 120.4 . . ?
C13_4 C18_4 H18_4 120.4 . . ?
C16_4 C17_4 C18_4 119.6(4) . . ?
C16_4 C17_4 H17_4 120.2 . . ?
C18_4 C17_4 H17_4 120.2 . . ?
C17_4 C16_4 C15_4 121.0(3) . . ?
C17_4 C16_4 ClC_4 119.6(3) . . ?
C15_4 C16_4 ClC_4 119.4(3) . . ?
C16_4 C15_4 C14_4 118.4(4) . . ?
C16_4 C15_4 H15_4 120.8 . . ?
C14_4 C15_4 H15_4 120.8 . . ?
C13_4 C14_4 C15_4 121.6(3) . . ?
C13_4 C14_4 H14_4 119.2 . . ?
C15_4 C14_4 H14_4 119.2 . . ?
C14_4 C13_4 C18_4 120.0(3) . . ?
C14_4 C13_4 P_4 119.7(2) . . ?
C18_4 C13_4 P_4 120.1(2) . . ?
C1_4 P_4 C7_4 105.11(13) . . ?
C1_4 P_4 C13_4 107.96(13) . . ?
C7_4 P_4 C13_4 104.49(12) . . ?
C1_4 P_4 Pd_1 113.93(9) . . ?
C7_4 P_4 Pd_1 114.01(9) . . ?
C13_4 P_4 Pd_1 110.70(10) . . ?
C8_4 C7_4 C12_4 119.1(3) . . ?
C8_4 C7_4 P_4 119.66(19) . . ?
C12_4 C7_4 P_4 121.0(2) . . ?
C7_4 C8_4 C9_4 120.8(3) . . ?
C7_4 C8_4 H8_4 119.6 . . ?
C9_4 C8_4 H8_4 119.6 . . ?
C10_4 C9_4 C8_4 118.9(3) . . ?
C10_4 C9_4 H9_4 120.5 . . ?
C8_4 C9_4 H9_4 120.5 . . ?
C11_4 C10_4 C9_4 121.7(3) . . ?
C11_4 C10_4 ClB_4 119.0(2) . . ?
C9_4 C10_4 ClB_4 119.3(3) . . ?
C10_4 C11_4 C12_4 119.5(2) . . ?
C10_4 C11_4 H11_4 120.3 . . ?
C12_4 C11_4 H11_4 120.3 . . ?
C11_4 C12_4 C7_4 120.0(3) . . ?
C11_4 C12_4 H12_4 120.0 . . ?
C7_4 C12_4 H12_4 120.0 . . ?
C6_4 C1_4 C2_4 118.3(3) . . ?
C6_4 C1_4 P_4 121.7(2) . . ?
C2_4 C1_4 P_4 119.9(2) . . ?
C1_4 C2_4 C3_4 120.0(3) . . ?
C1_4 C2_4 H2_4 120.0 . . ?
C3_4 C2_4 H2_4 120.0 . . ?
C4_4 C3_4 C2_4 119.7(3) . . ?
C4_4 C3_4 H3_4 120.2 . . ?
C2_4 C3_4 H3_4 120.2 . . ?
C3_4 C4_4 C5_4 121.9(3) . . ?
C3_4 C4_4 ClA_4 119.3(3) . . ?
C5_4 C4_4 ClA_4 118.8(3) . . ?
C4_4 C5_4 C6_4 118.5(3) . . ?
C4_4 C5_4 H5_4 120.8 . . ?
C6_4 C5_4 H5_4 120.8 . . ?
C5_4 C6_4 C1_4 121.5(3) . . ?
C5_4 C6_4 H6_4 119.2 . . ?
C1_4 C6_4 H6_4 119.2 . . ?
C5_3 C4_3 C9_3 118.5(3) . . ?
C5_3 C4_3 H4_3 120.8 . . ?
C9_3 C4_3 H4_3 120.8 . . ?
C6_3 C5_3 C4_3 120.7(3) . . ?
C6_3 C5_3 H5_3 119.7 . . ?
C4_3 C5_3 H5_3 119.7 . . ?
C5_3 C6_3 C7_3 122.8(4) . . ?
C5_3 C6_3 H6_3 118.6 . . ?
C7_3 C6_3 H6_3 118.6 . . ?
C4_3 C9_3 C8_3 119.6(3) . . ?
C4_3 C9_3 C3_3 132.7(3) . . ?
C8_3 C9_3 C3_3 107.5(3) . . ?
C4_3 C9_3 Pd_1 126.7(2) . . ?
C8_3 C9_3 Pd_1 75.09(16) . . ?
C3_3 C9_3 Pd_1 61.36(15) . . ?
C2_3 C3_3 C9_3 107.7(3) . . ?
C2_3 C3_3 Pd_1 73.14(19) . . ?
C9_3 C3_3 Pd_1 82.66(17) . . ?
C2_3 C3_3 H3_3 126.1 . . ?
C9_3 C3_3 H3_3 126.1 . . ?
Pd_1 C3_3 H3_3 110.7 . . ?
C7_3 C8_3 C9_3 121.2(3) . . ?
C7_3 C8_3 C1_3 132.2(3) . . ?
C9_3 C8_3 C1_3 106.6(3) . . ?
C7_3 C8_3 Pd_1 129.0(2) . . ?
C9_3 C8_3 Pd_1 71.92(16) . . ?
C1_3 C8_3 Pd_1 62.80(16) . . ?
C6_3 C7_3 C8_3 117.2(4) . . ?
C6_3 C7_3 H7_3 121.4 . . ?
C8_3 C7_3 H7_3 121.4 . . ?
C2_3 C1_3 C8_3 108.5(3) . . ?
C2_3 C1_3 Pd_1 71.03(19) . . ?
C8_3 C1_3 Pd_1 81.65(17) . . ?
C2_3 C1_3 H1_3 125.8 . . ?
C8_3 C1_3 H1_3 125.8 . . ?
Pd_1 C1_3 H1_3 113.7 . . ?
C1_3 C2_3 C3_3 107.9(3) . . ?
C1_3 C2_3 Pd_1 72.78(19) . . ?
C3_3 C2_3 Pd_1 69.40(17) . . ?
C1_3 C2_3 H2_3 126.0 . . ?
C3_3 C2_3 H2_3 126.0 . . ?
Pd_1 C2_3 H2_3 123.4 . . ?
C_2 N_2 C1B_2 175.5(3) . . ?
C_2 N_2 C1A_2 175.5(3) . . ?
N_2 C_2 Pd_1 172.6(3) . . ?
N_2 C1A_2 C3A_2 107.9(4) . . ?
N_2 C1A_2 C2A_2 108.7(4) . . ?
C3A_2 C1A_2 C2A_2 111.5(6) . . ?
N_2 C1A_2 C4A_2 108.2(4) . . ?
C3A_2 C1A_2 C4A_2 112.4(7) . . ?
C2A_2 C1A_2 C4A_2 107.9(5) . . ?
C1A_2 C2A_2 H2A_2 109.5 . . ?
C1A_2 C2A_2 H2B_2 109.5 . . ?
H2A_2 C2A_2 H2B_2 109.5 . . ?
C1A_2 C2A_2 H2C_2 109.5 . . ?
H2A_2 C2A_2 H2C_2 109.5 . . ?
H2B_2 C2A_2 H2C_2 109.5 . . ?
C1A_2 C3A_2 H3A_2 109.5 . . ?
C1A_2 C3A_2 H3B_2 109.5 . . ?
H3A_2 C3A_2 H3B_2 109.5 . . ?
C1A_2 C3A_2 H3C_2 109.5 . . ?
H3A_2 C3A_2 H3C_2 109.5 . . ?
H3B_2 C3A_2 H3C_2 109.5 . . ?
C1A_2 C4A_2 H4A_2 109.5 . . ?
C1A_2 C4A_2 H4B_2 109.5 . . ?
H4A_2 C4A_2 H4B_2 109.5 . . ?
C1A_2 C4A_2 H4C_2 109.5 . . ?
H4A_2 C4A_2 H4C_2 109.5 . . ?
H4B_2 C4A_2 H4C_2 109.5 . . ?
N_2 C1B_2 C3B_2 109(2) . . ?
N_2 C1B_2 C2B_2 95.1(14) . . ?
C3B_2 C1B_2 C2B_2 117.4(16) . . ?
N_2 C1B_2 C4B_2 104.1(12) . . ?
C3B_2 C1B_2 C4B_2 117.8(15) . . ?
C2B_2 C1B_2 C4B_2 109.8(12) . . ?
C1B_2 C2B_2 H2D_2 109.5 . . ?
C1B_2 C2B_2 H2E_2 109.5 . . ?
H2D_2 C2B_2 H2E_2 109.5 . . ?
C1B_2 C2B_2 H2F_2 109.5 . . ?
H2D_2 C2B_2 H2F_2 109.5 . . ?
H2E_2 C2B_2 H2F_2 109.5 . . ?
C1B_2 C3B_2 H3D_2 109.5 . . ?
C1B_2 C3B_2 H3E_2 109.5 . . ?
H3D_2 C3B_2 H3E_2 109.5 . . ?
C1B_2 C3B_2 H3F_2 109.5 . . ?
H3D_2 C3B_2 H3F_2 109.5 . . ?
H3E_2 C3B_2 H3F_2 109.5 . . ?
C1B_2 C4B_2 H4D_2 109.5 . . ?
C1B_2 C4B_2 H4E_2 109.5 . . ?
H4D_2 C4B_2 H4E_2 109.5 . . ?
C1B_2 C4B_2 H4F_2 109.5 . . ?
H4D_2 C4B_2 H4F_2 109.5 . . ?
H4E_2 C4B_2 H4F_2 109.5 . . ?

loop_
_geom_bond_atom_site_label_1
_geom_bond_atom_site_label_2
_geom_bond_distance
_geom_bond_site_symmetry_2
_geom_bond_publ_flag
Cl_5 O1_5 1.305(7) . ?
Cl_5 O2_5 1.326(6) . ?
Cl_5 O3_5 1.347(5) . ?
Cl_5 O4_5 1.382(4) . ?
Pd_1 C_2 1.975(3) . ?
Pd_1 C3_3 2.187(3) . ?
Pd_1 C2_3 2.236(3) . ?
Pd_1 C1_3 2.259(3) . ?
Pd_1 P_4 2.2831(8) . ?
Pd_1 C9_3 2.472(3) . ?
Pd_1 C8_3 2.513(3) . ?
ClA_4 C4_4 1.739(3) . ?
ClB_4 C10_4 1.741(3) . ?
ClC_4 C16_4 1.736(3) . ?
C18_4 C17_4 1.386(5) . ?
C18_4 C13_4 1.402(4) . ?
C18_4 H18_4 0.9300 . ?
C17_4 C16_4 1.360(6) . ?
C17_4 H17_4 0.9300 . ?
C16_4 C15_4 1.381(6) . ?
C15_4 C14_4 1.391(5) . ?
C15_4 H15_4 0.9300 . ?
C14_4 C13_4 1.327(4) . ?
C14_4 H14_4 0.9300 . ?
C13_4 P_4 1.842(3) . ?
P_4 C1_4 1.812(3) . ?
P_4 C7_4 1.816(3) . ?
C7_4 C8_4 1.380(4) . ?
C7_4 C12_4 1.397(3) . ?
C8_4 C9_4 1.388(4) . ?
C8_4 H8_4 0.9300 . ?
C9_4 C10_4 1.371(4) . ?
C9_4 H9_4 0.9300 . ?
C10_4 C11_4 1.368(5) . ?
C11_4 C12_4 1.387(4) . ?
C11_4 H11_4 0.9300 . ?
C12_4 H12_4 0.9300 . ?
C1_4 C6_4 1.387(4) . ?
C1_4 C2_4 1.391(4) . ?
C2_4 C3_4 1.397(4) . ?
C2_4 H2_4 0.9300 . ?
C3_4 C4_4 1.354(5) . ?
C3_4 H3_4 0.9300 . ?
C4_4 C5_4 1.372(5) . ?
C5_4 C6_4 1.384(4) . ?
C5_4 H5_4 0.9300 . ?
C6_4 H6_4 0.9300 . ?
C4_3 C5_3 1.379(5) . ?
C4_3 C9_3 1.392(4) . ?
C4_3 H4_3 0.9300 . ?
C5_3 C6_3 1.373(6) . ?
C5_3 H5_3 0.9300 . ?
C6_3 C7_3 1.373(6) . ?
C6_3 H6_3 0.9300 . ?
C9_3 C8_3 1.416(4) . ?
C9_3 C3_3 1.464(4) . ?
C3_3 C2_3 1.421(5) . ?
C3_3 H3_3 0.9300 . ?
C8_3 C7_3 1.384(5) . ?
C8_3 C1_3 1.477(4) . ?
C7_3 H7_3 0.9300 . ?
C1_3 C2_3 1.396(6) . ?
C1_3 H1_3 0.9300 . ?
C2_3 H2_3 0.9300 . ?
N_2 C_2 1.149(4) . ?
N_2 C1B_2 1.443(4) . ?
N_2 C1A_2 1.443(4) . ?
C1A_2 C3A_2 1.479(7) . ?
C1A_2 C2A_2 1.529(6) . ?
C1A_2 C4A_2 1.542(7) . ?
C2A_2 H2A_2 0.9600 . ?
C2A_2 H2B_2 0.9600 . ?
C2A_2 H2C_2 0.9600 . ?
C3A_2 H3A_2 0.9600 . ?
C3A_2 H3B_2 0.9600 . ?
C3A_2 H3C_2 0.9600 . ?
C4A_2 H4A_2 0.9600 . ?
C4A_2 H4B_2 0.9600 . ?
C4A_2 H4C_2 0.9600 . ?
C1B_2 C3B_2 1.454(12) . ?
C1B_2 C2B_2 1.524(11) . ?
C1B_2 C4B_2 1.528(11) . ?
C2B_2 H2D_2 0.9600 . ?
C2B_2 H2E_2 0.9600 . ?
C2B_2 H2F_2 0.9600 . ?
C3B_2 H3D_2 0.9600 . ?
C3B_2 H3E_2 0.9600 . ?
C3B_2 H3F_2 0.9600 . ?
C4B_2 H4D_2 0.9600 . ?
C4B_2 H4E_2 0.9600 . ?
C4B_2 H4F_2 0.9600 . ?

loop_
_geom_torsion_atom_site_label_1
_geom_torsion_atom_site_label_2
_geom_torsion_atom_site_label_3
_geom_torsion_atom_site_label_4
_geom_torsion
_geom_torsion_site_symmetry_1
_geom_torsion_site_symmetry_2
_geom_torsion_site_symmetry_3
_geom_torsion_site_symmetry_4
_geom_torsion_publ_flag
C13_4 C18_4 C17_4 C16_4 1.4(6) . . . . ?
C18_4 C17_4 C16_4 C15_4 -4.1(6) . . . . ?
C18_4 C17_4 C16_4 ClC_4 176.5(3) . . . . ?
C17_4 C16_4 C15_4 C14_4 3.2(6) . . . . ?
ClC_4 C16_4 C15_4 C14_4 -177.3(3) . . . . ?
C16_4 C15_4 C14_4 C13_4 0.3(6) . . . . ?
C15_4 C14_4 C13_4 C18_4 -3.0(5) . . . . ?
C15_4 C14_4 C13_4 P_4 171.2(3) . . . . ?
C17_4 C18_4 C13_4 C14_4 2.1(5) . . . . ?
C17_4 C18_4 C13_4 P_4 -172.0(3) . . . . ?
C14_4 C13_4 P_4 C1_4 159.0(3) . . . . ?
C18_4 C13_4 P_4 C1_4 -26.9(3) . . . . ?
C14_4 C13_4 P_4 C7_4 -89.5(3) . . . . ?
C18_4 C13_4 P_4 C7_4 84.6(3) . . . . ?
C14_4 C13_4 P_4 Pd_1 33.7(3) . . . . ?
C18_4 C13_4 P_4 Pd_1 -152.2(3) . . . . ?
C1_4 P_4 C7_4 C8_4 -48.9(3) . . . . ?
C13_4 P_4 C7_4 C8_4 -162.5(3) . . . . ?
Pd_1 P_4 C7_4 C8_4 76.5(3) . . . . ?
C1_4 P_4 C7_4 C12_4 137.6(2) . . . . ?
C13_4 P_4 C7_4 C12_4 24.0(3) . . . . ?
Pd_1 P_4 C7_4 C12_4 -97.0(2) . . . . ?
C12_4 C7_4 C8_4 C9_4 -2.3(5) . . . . ?
P_4 C7_4 C8_4 C9_4 -175.9(3) . . . . ?
C7_4 C8_4 C9_4 C10_4 1.4(6) . . . . ?
C8_4 C9_4 C10_4 C11_4 0.5(6) . . . . ?
C8_4 C9_4 C10_4 ClB_4 -178.3(3) . . . . ?
C9_4 C10_4 C11_4 C12_4 -1.5(5) . . . . ?
ClB_4 C10_4 C11_4 C12_4 177.3(3) . . . . ?
C10_4 C11_4 C12_4 C7_4 0.5(5) . . . . ?
C8_4 C7_4 C12_4 C11_4 1.4(5) . . . . ?
P_4 C7_4 C12_4 C11_4 174.9(2) . . . . ?
C7_4 P_4 C1_4 C6_4 -45.6(3) . . . . ?
C13_4 P_4 C1_4 C6_4 65.5(3) . . . . ?
Pd_1 P_4 C1_4 C6_4 -171.1(2) . . . . ?
C7_4 P_4 C1_4 C2_4 136.7(2) . . . . ?
C13_4 P_4 C1_4 C2_4 -112.2(2) . . . . ?
Pd_1 P_4 C1_4 C2_4 11.2(3) . . . . ?
C6_4 C1_4 C2_4 C3_4 -0.8(5) . . . . ?
P_4 C1_4 C2_4 C3_4 177.0(3) . . . . ?
C1_4 C2_4 C3_4 C4_4 -1.2(5) . . . . ?
C2_4 C3_4 C4_4 C5_4 2.4(5) . . . . ?
C2_4 C3_4 C4_4 ClA_4 -179.1(3) . . . . ?
C3_4 C4_4 C5_4 C6_4 -1.6(5) . . . . ?
ClA_4 C4_4 C5_4 C6_4 179.9(3) . . . . ?
C4_4 C5_4 C6_4 C1_4 -0.4(5) . . . . ?
C2_4 C1_4 C6_4 C5_4 1.6(5) . . . . ?
P_4 C1_4 C6_4 C5_4 -176.1(3) . . . . ?
C9_3 C4_3 C5_3 C6_3 0.0(6) . . . . ?
C4_3 C5_3 C6_3 C7_3 -1.6(7) . . . . ?
C5_3 C4_3 C9_3 C8_3 1.3(5) . . . . ?
C5_3 C4_3 C9_3 C3_3 177.3(3) . . . . ?
C5_3 C4_3 C9_3 Pd_1 94.5(4) . . . . ?
C4_3 C9_3 C3_3 C2_3 175.4(3) . . . . ?
C8_3 C9_3 C3_3 C2_3 -8.3(3) . . . . ?
Pd_1 C9_3 C3_3 C2_3 -69.6(2) . . . . ?
C4_3 C9_3 C3_3 Pd_1 -115.0(3) . . . . ?
C8_3 C9_3 C3_3 Pd_1 61.3(2) . . . . ?
C4_3 C9_3 C8_3 C7_3 -1.1(5) . . . . ?
C3_3 C9_3 C8_3 C7_3 -178.0(3) . . . . ?
Pd_1 C9_3 C8_3 C7_3 -125.1(3) . . . . ?
C4_3 C9_3 C8_3 C1_3 177.3(3) . . . . ?
C3_3 C9_3 C8_3 C1_3 0.4(3) . . . . ?
Pd_1 C9_3 C8_3 C1_3 53.2(2) . . . . ?
C4_3 C9_3 C8_3 Pd_1 124.0(3) . . . . ?
C3_3 C9_3 C8_3 Pd_1 -52.82(19) . . . . ?
C5_3 C6_3 C7_3 C8_3 1.8(6) . . . . ?
C9_3 C8_3 C7_3 C6_3 -0.4(5) . . . . ?
C1_3 C8_3 C7_3 C6_3 -178.3(4) . . . . ?
Pd_1 C8_3 C7_3 C6_3 -91.8(4) . . . . ?
C7_3 C8_3 C1_3 C2_3 -174.1(3) . . . . ?
C9_3 C8_3 C1_3 C2_3 7.8(4) . . . . ?
Pd_1 C8_3 C1_3 C2_3 66.7(2) . . . . ?
C7_3 C8_3 C1_3 Pd_1 119.2(4) . . . . ?
C9_3 C8_3 C1_3 Pd_1 -58.9(2) . . . . ?
C8_3 C1_3 C2_3 C3_3 -13.1(4) . . . . ?
Pd_1 C1_3 C2_3 C3_3 60.8(2) . . . . ?
C8_3 C1_3 C2_3 Pd_1 -73.9(2) . . . . ?
C9_3 C3_3 C2_3 C1_3 13.3(3) . . . . ?
Pd_1 C3_3 C2_3 C1_3 -63.0(2) . . . . ?
C9_3 C3_3 C2_3 Pd_1 76.3(2) . . . . ?
